data_2234442
loop_
_publ_author_name
'Cadiau, A.'
'Adil, K.'

_publ_section_title
;
 Poly[bis(\m-purin-9-ido-\k^2^<i>N</i>^7^:<i>N</i>^9^)zinc]
;
_journal_coeditor_code VN2034
_journal_issue 4
_journal_name_full 'Acta Crystallographica Section E'
_journal_page_first m449
_journal_paper_doi 10.1107/S1600536812011245
_journal_volume 68
_journal_year 2012
_chemical_formula_iupac '[Zn (C5 H3 N4)2]'
_chemical_formula_moiety ' C10 H6 N8 Zn '
_chemical_formula_sum 'C10 H6 N8 Zn'
_chemical_formula_weight 303.60
_chemical_name_systematic
;
Poly[bis(\m-purin-9-ido-\k^2^<i>N</i>^7^:<i>N</i>^9^)zinc]
;
_space_group_IT_number 19
_symmetry_cell_setting orthorhombic
_symmetry_space_group_name_Hall 'P 2ac 2ab'
_symmetry_space_group_name_H-M 'P 21 21 21'
_atom_sites_solution_hydrogens geom
_atom_sites_solution_primary direct
_atom_sites_solution_secondary difmap
_audit_creation_method SHELXL-97
_cell_angle_alpha 90.00
_cell_angle_beta 90.00
_cell_angle_gamma 90.00
_cell_formula_units_Z 4
_cell_length_a 9.2332(5)
_cell_length_b 10.1337(6)
_cell_length_c 12.4186(6)
_cell_measurement_reflns_used 896
_cell_measurement_temperature 296(2)
_cell_measurement_theta_max 11
_cell_measurement_theta_min 2
_cell_volume 1161.96(11)
_computing_cell_refinement '<i>SAINT-Plus</i> (Bruker, 2007)'
_computing_data_collection '<i>APEX2</i> (Bruker, 2007)'
_computing_data_reduction '<i>SAINT-Plus</i> (Bruker, 2007)'
_computing_molecular_graphics '<i>DIAMOND</i> (Brandenburg, 2009)'
_computing_publication_material '<i>SHELXTL</i> (Sheldrick, 2008)'
_computing_structure_refinement '<i>SHELXTL</i> (Sheldrick, 2008)'
_computing_structure_solution '<i>SHELXTL</i> (Sheldrick, 2008)'
_diffrn_ambient_temperature 296(2)
_diffrn_measured_fraction_theta_full 0.994
_diffrn_measured_fraction_theta_max 0.842
_diffrn_measurement_device_type 'Bruker APEXII Quazar CCD'
_diffrn_measurement_method '\w scans'
_diffrn_radiation_monochromator mirror
_diffrn_radiation_source 'ImuS microsource'
_diffrn_radiation_type MoK\a
_diffrn_radiation_wavelength 0.71073
_diffrn_reflns_av_R_equivalents 0.0255
_diffrn_reflns_av_sigmaI/netI 0.0481
_diffrn_reflns_limit_h_max 11
_diffrn_reflns_limit_h_min -12
_diffrn_reflns_limit_k_max 13
_diffrn_reflns_limit_k_min -10
_diffrn_reflns_limit_l_max 11
_diffrn_reflns_limit_l_min -15
_diffrn_reflns_number 4522
_diffrn_reflns_theta_full 25.00
_diffrn_reflns_theta_max 28.99
_diffrn_reflns_theta_min 3.28
_diffrn_standards_decay_% 0
_exptl_absorpt_coefficient_mu 2.112
_exptl_absorpt_correction_T_max 0.7458
_exptl_absorpt_correction_T_min 0.5804
_exptl_absorpt_correction_type multi-scan
_exptl_absorpt_process_details
;
(<i>SADABS</i>; Sheldrick, 1996)
;
_exptl_crystal_colour yellow
_exptl_crystal_density_diffrn 1.735
_exptl_crystal_density_method 'not measured'
_exptl_crystal_description needle
_exptl_crystal_F_000 608
_exptl_crystal_size_max 0.450
_exptl_crystal_size_mid 0.305
_exptl_crystal_size_min 0.074
_refine_diff_density_max 0.420
_refine_diff_density_min -0.259
_refine_ls_abs_structure_details 'Flack (1983)'
_refine_ls_abs_structure_Flack 0.030(13)
_refine_ls_extinction_method none
_refine_ls_goodness_of_fit_ref 1.012
_refine_ls_hydrogen_treatment constr
_refine_ls_matrix_type full
_refine_ls_number_parameters 172
_refine_ls_number_reflns 2336
_refine_ls_number_restraints 0
_refine_ls_restrained_S_all 1.012
_refine_ls_R_factor_all 0.0284
_refine_ls_R_factor_gt 0.0242
_refine_ls_shift/su_max 0.001
_refine_ls_shift/su_mean 0.000
_refine_ls_structure_factor_coef Fsqd
_refine_ls_weighting_details 'calc w=1/[\s^2^(Fo^2^)+(0.0140P)^2^+0.0000P] where P=(Fo^2^+2Fc^2^)/3'
_refine_ls_weighting_scheme calc
_refine_ls_wR_factor_gt 0.0518
_refine_ls_wR_factor_ref 0.0528
_reflns_number_gt 2129
_reflns_number_total 2336
_reflns_threshold_expression >2sigma(I)
_cod_data_source_file vn2034.cif
_cod_data_source_block global
_cod_database_code 2234442

loop_
_symmetry_equiv_pos_as_xyz
'x, y, z'
'x+1/2, -y+1/2, -z'
'-x, y+1/2, -z+1/2'
'-x+1/2, -y, z+1/2'

loop_
_atom_site_type_symbol
_atom_site_label
_atom_site_fract_x
_atom_site_fract_y
_atom_site_fract_z
_atom_site_U_iso_or_equiv
_atom_site_adp_type
_atom_site_calc_flag
_atom_site_refinement_flags
_atom_site_occupancy
_atom_site_symmetry_multiplicity
Zn Zn1 0.05827(3) 0.83956(3) 0.63470(2) 0.01682(8) Uani d . 1 1
N N1 0.2523(2) 0.7592(2) 0.60162(16) 0.0211(5) Uani d . 1 1
N N2 -0.0615(2) 0.81227(19) 0.50179(15) 0.0202(5) Uani d . 1 1
N N3 -0.0333(2) 0.7247(2) 0.74592(16) 0.0200(5) Uani d . 1 1
N N4 0.0678(3) 0.9343(2) 0.3640(2) 0.0310(5) Uani d . 1 1
N N5 0.0775(2) 1.0294(2) 0.67090(16) 0.0198(5) Uani d . 1 1
N N6 0.1801(3) 1.3634(2) 0.63818(19) 0.0335(6) Uani d . 1 1
N N7 0.3055(3) 1.2441(3) 0.4986(2) 0.0356(6) Uani d . 1 1
C C1 0.3147(3) 0.7551(3) 0.5048(2) 0.0216(6) Uani d . 1 1
H H1 0.2743 0.7967 0.4452 0.026 Uiso calc R 1 1
C C2 -0.0407(3) 0.8578(2) 0.39896(19) 0.0189(5) Uani d . 1 1
C C3 0.3449(3) 0.6859(2) 0.66539(19) 0.0214(6) Uani d . 1 1
C C4 -0.1555(3) 0.8505(4) 0.2285(2) 0.0337(7) Uani d . 1 1
H H4 -0.2284 0.8209 0.1827 0.040 Uiso calc R 1 1
C C5 0.1262(3) 1.2481(3) 0.6690(2) 0.0214(6) Uani d . 1 1
C C6 0.0102(3) 1.0927(3) 0.7501(2) 0.0201(6) Uani d . 1 1
H H6 -0.0487 1.0494 0.7995 0.024 Uiso calc R 1 1
C C7 0.0542(4) 0.9665(3) 0.2603(3) 0.0399(8) Uani d . 1 1
H H7 0.1256 1.0216 0.2324 0.048 Uiso calc R 1 1
N N10 -0.0503(4) 0.9289(3) 0.19110(19) 0.0436(7) Uani d . 1 1
C C9 0.2668(4) 1.3533(3) 0.5524(2) 0.0386(8) Uani d . 1 1
H H9 0.3052 1.4321 0.5267 0.046 Uiso calc R 1 1
C C10 0.2476(3) 1.1293(3) 0.5314(2) 0.0275(7) Uani d . 1 1
H H10 0.2709 1.0512 0.4961 0.033 Uiso calc R 1 1
C C11 0.1542(3) 1.1274(2) 0.61731(19) 0.0197(6) Uani d . 1 1

loop_
_atom_site_aniso_label
_atom_site_aniso_U_11
_atom_site_aniso_U_22
_atom_site_aniso_U_33
_atom_site_aniso_U_12
_atom_site_aniso_U_13
_atom_site_aniso_U_23
Zn1 0.01916(15) 0.01367(13) 0.01764(14) 0.00023(14) 0.00213(13) -0.00095(13)
N1 0.0207(12) 0.0231(12) 0.0196(12) 0.0036(10) 0.0009(10) -0.0011(10)
N2 0.0180(11) 0.0203(12) 0.0222(11) -0.0017(11) -0.0017(10) -0.0009(9)
N3 0.0238(14) 0.0147(11) 0.0215(11) 0.0011(10) 0.0041(11) 0.0020(9)
N4 0.0270(13) 0.0319(13) 0.0342(13) -0.0027(11) 0.0072(15) 0.0007(12)
N5 0.0242(13) 0.0150(11) 0.0203(10) -0.0006(10) 0.0010(10) -0.0004(9)
N6 0.0483(15) 0.0243(13) 0.0281(12) -0.0110(11) 0.0090(13) -0.0048(12)
N7 0.0438(16) 0.0312(14) 0.0316(12) -0.0104(12) 0.0115(12) -0.0034(11)
C1 0.0251(15) 0.0198(13) 0.0200(12) 0.0025(11) -0.0016(12) 0.0008(11)
C2 0.0159(14) 0.0167(13) 0.0241(12) 0.0052(11) 0.0026(11) -0.0017(11)
C3 0.0190(14) 0.0233(15) 0.0220(14) -0.0035(12) -0.0041(12) -0.0031(11)
C4 0.0288(17) 0.052(2) 0.0204(14) 0.0018(17) 0.0006(13) 0.0007(16)
C5 0.0294(16) 0.0172(14) 0.0175(13) -0.0034(12) -0.0012(12) -0.0016(11)
C6 0.0212(14) 0.0187(13) 0.0204(13) -0.0001(11) 0.0027(11) 0.0000(10)
C7 0.0324(18) 0.0397(18) 0.0477(19) -0.0041(18) 0.015(2) 0.0052(15)
N10 0.0399(17) 0.0639(19) 0.0270(14) -0.0063(17) 0.0099(15) 0.0064(13)
C9 0.056(2) 0.0285(18) 0.0313(16) -0.0165(17) 0.0122(16) -0.0052(14)
C10 0.0344(18) 0.0237(17) 0.0244(15) -0.0009(12) 0.0039(14) -0.0061(12)
C11 0.0245(15) 0.0180(14) 0.0167(13) -0.0019(10) -0.0027(12) -0.0004(10)

loop_
_atom_type_symbol
_atom_type_description
_atom_type_scat_dispersion_real
_atom_type_scat_dispersion_imag
_atom_type_scat_source
C C 0.0033 0.0016 'International Tables Vol C Tables 4.2.6.8 and 6.1.1.4'
H H 0.0000 0.0000 'International Tables Vol C Tables 4.2.6.8 and 6.1.1.4'
N N 0.0061 0.0033 'International Tables Vol C Tables 4.2.6.8 and 6.1.1.4'
Zn Zn 0.2839 1.4301 'International Tables Vol C Tables 4.2.6.8 and 6.1.1.4'

loop_
_geom_angle_atom_site_label_1
_geom_angle_atom_site_label_2
_geom_angle_atom_site_label_3
_geom_angle_site_symmetry_1
_geom_angle_site_symmetry_3
_geom_angle
N5 Zn1 N3 . . 116.54(9)
N5 Zn1 N2 . . 111.68(8)
N3 Zn1 N2 . . 104.81(8)
N5 Zn1 N1 . . 111.08(9)
N3 Zn1 N1 . . 106.44(9)
N2 Zn1 N1 . . 105.50(9)
C1 N1 C3 . . 103.4(2)
C1 N1 Zn1 . . 125.61(19)
C3 N1 Zn1 . . 130.69(17)
C1 N2 C2 2_466 . 103.6(2)
C1 N2 Zn1 2_466 . 126.39(18)
C2 N2 Zn1 . . 129.99(18)
C6 N3 C5 3_546 3_546 103.8(2)
C6 N3 Zn1 3_546 . 122.31(19)
C5 N3 Zn1 3_546 . 133.86(17)
C7 N4 C2 . . 112.6(3)
C6 N5 C11 . . 104.3(2)
C6 N5 Zn1 . . 126.50(18)
C11 N5 Zn1 . . 129.08(17)
C5 N6 C9 . . 112.8(2)
C9 N7 C10 . . 117.2(3)
N2 C1 N1 2_566 . 116.2(3)
N2 C1 H1 2_566 . 121.9
N1 C1 H1 . . 121.9
N4 C2 N2 . . 127.0(2)
N4 C2 C3 . 2_466 124.4(2)
N2 C2 C3 . 2_466 108.7(2)
C4 C3 N1 2_566 . 134.0(3)
C4 C3 C2 2_566 2_566 117.9(2)
N1 C3 C2 . 2_566 108.1(2)
N10 C4 C3 . 2_466 119.5(3)
N10 C4 H4 . . 120.3
C3 C4 H4 2_466 . 120.3
N6 C5 N3 . 3_556 127.2(2)
N6 C5 C11 . . 124.4(2)
N3 C5 C11 3_556 . 108.3(2)
N5 C6 N3 . 3_556 115.5(3)
N5 C6 H6 . . 122.3
N3 C6 H6 3_556 . 122.3
N4 C7 N10 . . 127.8(3)
N4 C7 H7 . . 116.1
N10 C7 H7 . . 116.1
C4 N10 C7 . . 117.8(2)
N6 C9 N7 . . 128.3(3)
N6 C9 H9 . . 115.9
N7 C9 H9 . . 115.9
N7 C10 C11 . . 119.9(2)
N7 C10 H10 . . 120.1
C11 C10 H10 . . 120.1
C10 C11 N5 . . 134.6(2)
C10 C11 C5 . . 117.4(2)
N5 C11 C5 . . 108.0(2)

loop_
_geom_bond_atom_site_label_1
_geom_bond_atom_site_label_2
_geom_bond_site_symmetry_2
_geom_bond_distance
_geom_bond_publ_flag
Zn1 N1 . 2.010(2) yes
Zn1 N2 . 2.006(2) yes
Zn1 N3 . 1.994(2) yes
Zn1 N5 . 1.983(2) yes
N1 C1 . 1.335(4) ?
N1 C3 . 1.382(3) ?
N2 C1 2_466 1.333(4) ?
N2 C2 . 1.371(3) ?
N3 C6 3_546 1.356(3) ?
N3 C5 3_546 1.381(3) ?
N4 C7 . 1.335(4) ?
N4 C2 . 1.339(3) ?
N5 C6 . 1.328(3) ?
N5 C11 . 1.390(3) ?
N6 C5 . 1.327(3) ?
N6 C9 . 1.337(4) ?
N7 C9 . 1.341(4) ?
N7 C10 . 1.343(3) ?
C1 N2 2_566 1.333(4) ?
C1 H1 . 0.9300 ?
C2 C3 2_466 1.397(4) ?
C3 C4 2_566 1.368(3) ?
C3 C2 2_566 1.397(4) ?
C4 N10 . 1.338(4) ?
C4 C3 2_466 1.368(3) ?
C4 H4 . 0.9300 ?
C5 N3 3_556 1.381(3) ?
C5 C11 . 1.405(3) ?
C6 N3 3_556 1.356(3) ?
C6 H6 . 0.9300 ?
C7 N10 . 1.348(4) ?
C7 H7 . 0.9300 ?
C9 H9 . 0.9300 ?
C10 C11 . 1.372(4) ?
C10 H10 . 0.9300 ?
